data_7009668
loop_
_publ_author_name
'Pohl, Siegfried'
'Harmjanz, Michael'
'Schneider, J\"org'
'Saak, Wolfgang'
'Henkel, Gerald'

_publ_section_title
;
 1,3-Bis(N,N,N',N'-tetramethylguanidino)propane: synthesis,
 characterization and bonding properties of the first bidentate,
 peralkylated guanidine ligand&#x200A;&#x2020;
;
_journal_issue 19
_journal_name_full 'Journal of the Chemical Society, Dalton Transactions'
_journal_page_first 3473
_journal_paper_doi 10.1039/b002554m
_journal_year 2000
_chemical_formula_sum 'C13 H30 Fe I2 N6'
_chemical_formula_weight 580.08
_space_group_IT_number 2
_symmetry_cell_setting triclinic
_symmetry_space_group_name_Hall '-P 1'
_symmetry_space_group_name_H-M 'P -1'
_atom_sites_solution_hydrogens geom
_atom_sites_solution_primary direct
_atom_sites_solution_secondary difmap
_cell_angle_alpha 69.30(2)
_cell_angle_beta 87.65(2)
_cell_angle_gamma 63.96(2)
_cell_formula_units_Z 2
_cell_length_a 9.466(2)
_cell_length_b 10.473(3)
_cell_length_c 12.860(3)
_cell_measurement_reflns_used 18
_cell_measurement_temperature 150
_cell_measurement_theta_max 20
_cell_measurement_theta_min 10
_cell_volume 1061.6(5)
_computing_cell_refinement 'P3 (Siemens, 1991)'
_computing_data_collection 'P3 (Siemens, 1991)'
_computing_data_reduction 'P3 (Siemens, 1991)'
_computing_publication_material 'SHELXL-97 (Sheldrick, 1997)'
_computing_structure_refinement 'SHELXL-97 (Sheldrick, 1997)'
_computing_structure_solution 'SHELXS-90 (Sheldrick, 1990)'
_diffrn_ambient_temperature 150
_diffrn_measured_fraction_theta_full 0.999
_diffrn_measured_fraction_theta_max 0.999
_diffrn_measurement_device_type 'Siemens P4RA'
_diffrn_measurement_method '\w scans'
_diffrn_radiation_monochromator graphite
_diffrn_radiation_source 'fine-focus rotating anode tube'
_diffrn_radiation_type MoK\a
_diffrn_radiation_wavelength 0.71073
_diffrn_reflns_av_R_equivalents 0.0191
_diffrn_reflns_av_sigmaI/netI 0.0163
_diffrn_reflns_limit_h_max 12
_diffrn_reflns_limit_h_min -12
_diffrn_reflns_limit_k_max 12
_diffrn_reflns_limit_k_min -13
_diffrn_reflns_limit_l_max 0
_diffrn_reflns_limit_l_min -16
_diffrn_reflns_number 4844
_diffrn_reflns_theta_full 27.00
_diffrn_reflns_theta_max 27.00
_diffrn_reflns_theta_min 2.32
_diffrn_standards_interval_count 99
_diffrn_standards_number 1
_exptl_absorpt_coefficient_mu 3.621
_exptl_absorpt_correction_T_max 0.918
_exptl_absorpt_correction_T_min 0.667
_exptl_absorpt_correction_type psi-scan
_exptl_crystal_colour colourless
_exptl_crystal_density_diffrn 1.815
_exptl_crystal_density_method 'not measured'
_exptl_crystal_F_000 564
_exptl_crystal_size_max 0.55
_exptl_crystal_size_mid 0.35
_exptl_crystal_size_min 0.27
_refine_diff_density_max 0.882
_refine_diff_density_min -0.847
_refine_diff_density_rms 0.108
_refine_ls_extinction_coef 0.0023(3)
_refine_ls_extinction_expression Fc^*^=kFc[1+0.001xFc^2^\l^3^/sin(2\q)]^-1/4^
_refine_ls_extinction_method SHELXL
_refine_ls_goodness_of_fit_ref 1.233
_refine_ls_hydrogen_treatment mixed
_refine_ls_matrix_type full
_refine_ls_number_parameters 201
_refine_ls_number_reflns 4634
_refine_ls_number_restraints 0
_refine_ls_restrained_S_all 1.233
_refine_ls_R_factor_all 0.0283
_refine_ls_R_factor_gt 0.0255
_refine_ls_shift/su_max 0.001
_refine_ls_shift/su_mean 0.000
_refine_ls_structure_factor_coef Fsqd
_refine_ls_weighting_details 'calc w=1/[\s^2^(Fo^2^)+(0.0218P)^2^+3.0152P] where P=(Fo^2^+2Fc^2^)/3'
_refine_ls_weighting_scheme calc
_refine_ls_wR_factor_gt 0.0681
_refine_ls_wR_factor_ref 0.0698
_reflns_number_gt 4329
_reflns_number_total 4634
_reflns_threshold_expression >2sigma(I)
_cod_data_source_file b002554m.txt
_cod_data_source_block (4)
_cod_database_code 7009668

loop_
_symmetry_equiv_pos_as_xyz
'x, y, z'
'-x, -y, -z'

loop_
_atom_site_label
_atom_site_type_symbol
_atom_site_fract_x
_atom_site_fract_y
_atom_site_fract_z
_atom_site_U_iso_or_equiv
_atom_site_adp_type
_atom_site_occupancy
_atom_site_symmetry_multiplicity
_atom_site_calc_flag
_atom_site_refinement_flags
_atom_site_disorder_assembly
_atom_site_disorder_group
I1 I 0.09745(3) 0.27638(3) 0.35844(2) 0.02478(8) Uani 1 1 d . . .
I2 I 0.43601(3) 0.17665(3) 0.13224(2) 0.02596(8) Uani 1 1 d . . .
Fe Fe 0.22904(6) 0.09540(5) 0.24095(4) 0.01636(11) Uani 1 1 d . . .
N1 N 0.0342(3) 0.1081(3) 0.1674(2) 0.0174(6) Uani 1 1 d . . .
N2 N 0.2996(3) -0.1236(3) 0.3518(2) 0.0185(6) Uani 1 1 d . . .
N3 N -0.1919(3) 0.3092(3) 0.0401(2) 0.0201(6) Uani 1 1 d . . .
N4 N 0.0497(4) 0.2037(3) -0.0224(2) 0.0207(6) Uani 1 1 d . . .
N5 N 0.4918(4) -0.2909(4) 0.5114(2) 0.0218(6) Uani 1 1 d . . .
N6 N 0.5631(3) -0.2597(4) 0.3327(3) 0.0209(6) Uani 1 1 d . . .
C1 C -0.0611(4) 0.0563(4) 0.2500(3) 0.0202(7) Uani 1 1 d . . .
H1A H -0.0971 0.1194 0.2939 0.037(2) Uiso 1 1 d R . .
H1B H -0.1527 0.0679 0.2107 0.037(2) Uiso 1 1 d R . .
C2 C 0.0357(4) -0.1111(4) 0.3279(3) 0.0226(7) Uani 1 1 d . . .
H2A H 0.0822 -0.1709 0.2825 0.037(2) Uiso 1 1 d R . .
H2B H -0.0354 -0.1463 0.3692 0.037(2) Uiso 1 1 d R . .
C3 C 0.1683(4) -0.1418(4) 0.4107(3) 0.0206(7) Uani 1 1 d . . .
H3A H 0.2070 -0.2436 0.4662 0.037(2) Uiso 1 1 d R . .
H3B H 0.1270 -0.0707 0.4482 0.037(2) Uiso 1 1 d R . .
C4 C -0.0358(4) 0.2051(4) 0.0653(3) 0.0177(6) Uani 1 1 d . . .
C5 C -0.2716(4) 0.3845(4) 0.1164(3) 0.0259(8) Uani 1 1 d . . .
H5A H -0.1997 0.3450 0.1832 0.037(2) Uiso 1 1 d R . .
H5B H -0.3063 0.4926 0.0801 0.037(2) Uiso 1 1 d R . .
H5C H -0.3618 0.3661 0.1359 0.037(2) Uiso 1 1 d R . .
C6 C -0.2872(4) 0.3578(4) -0.0649(3) 0.0257(8) Uani 1 1 d . . .
H6A H -0.2243 0.3013 -0.1087 0.037(2) Uiso 1 1 d R . .
H6B H -0.3778 0.3387 -0.0499 0.037(2) Uiso 1 1 d R . .
H6C H -0.3222 0.4653 -0.1057 0.037(2) Uiso 1 1 d R . .
C7 C 0.0305(5) 0.3446(5) -0.1125(3) 0.0298(8) Uani 1 1 d . . .
H7A H -0.0623 0.4289 -0.1062 0.037(2) Uiso 1 1 d R . .
H7B H 0.1218 0.3609 -0.1072 0.037(2) Uiso 1 1 d R . .
H7C H 0.0178 0.3374 -0.1836 0.037(2) Uiso 1 1 d R . .
C8 C 0.1850(4) 0.0652(4) -0.0205(3) 0.0259(8) Uani 1 1 d . . .
H8A H 0.1878 -0.0205 0.0419 0.037(2) Uiso 1 1 d R . .
H8B H 0.1766 0.0502 -0.0890 0.037(2) Uiso 1 1 d R . .
H8C H 0.2806 0.0737 -0.0126 0.037(2) Uiso 1 1 d R . .
C9 C 0.4471(4) -0.2217(4) 0.3988(3) 0.0179(6) Uani 1 1 d . . .
C10 C 0.6185(5) -0.4453(5) 0.5660(3) 0.0308(9) Uani 1 1 d . . .
H10A H 0.6597 -0.4888 0.5104 0.037(2) Uiso 1 1 d R . .
H10B H 0.7016 -0.4419 0.6035 0.037(2) Uiso 1 1 d R . .
H10C H 0.5781 -0.5071 0.6196 0.037(2) Uiso 1 1 d R . .
C11 C 0.4160(5) -0.2097(6) 0.5859(3) 0.0365(10) Uani 1 1 d . . .
H11A H 0.3341 -0.1095 0.5423 0.037(2) Uiso 1 1 d R . .
H11B H 0.3704 -0.2655 0.6401 0.037(2) Uiso 1 1 d R . .
H11C H 0.4939 -0.2003 0.6240 0.037(2) Uiso 1 1 d R . .
C12 C 0.7221(4) -0.2804(5) 0.3582(4) 0.0302(9) Uani 1 1 d . . .
H12A H 0.7371 -0.2850 0.4330 0.037(2) Uiso 1 1 d R . .
H12B H 0.7989 -0.3741 0.3520 0.037(2) Uiso 1 1 d R . .
H12C H 0.7354 -0.1959 0.3058 0.037(2) Uiso 1 1 d R . .
C13 C 0.5266(5) -0.2522(5) 0.2217(3) 0.0256(8) Uani 1 1 d . . .
H13A H 0.4201 -0.2384 0.2125 0.037(2) Uiso 1 1 d R . .
H13B H 0.5356 -0.1671 0.1664 0.037(2) Uiso 1 1 d R . .
H13C H 0.5991 -0.3453 0.2126 0.037(2) Uiso 1 1 d R . .

loop_
_atom_site_aniso_label
_atom_site_aniso_U_11
_atom_site_aniso_U_22
_atom_site_aniso_U_33
_atom_site_aniso_U_23
_atom_site_aniso_U_13
_atom_site_aniso_U_12
I1 0.03187(14) 0.02413(13) 0.02417(13) -0.01309(10) 0.00515(9) -0.01461(11)
I2 0.02894(14) 0.02954(14) 0.03008(14) -0.01320(10) 0.01187(10) -0.02135(11)
Fe 0.0165(2) 0.0165(2) 0.0178(2) -0.00535(18) 0.00150(18) -0.00967(19)
N1 0.0160(13) 0.0177(13) 0.0197(14) -0.0067(11) 0.0014(11) -0.0088(11)
N2 0.0186(14) 0.0158(13) 0.0195(14) -0.0043(11) 0.0013(11) -0.0081(11)
N3 0.0165(14) 0.0207(14) 0.0209(14) -0.0077(12) -0.0011(11) -0.0063(12)
N4 0.0216(15) 0.0174(14) 0.0186(14) -0.0051(12) 0.0026(11) -0.0062(12)
N5 0.0233(15) 0.0221(15) 0.0173(14) -0.0044(12) -0.0012(12) -0.0099(13)
N6 0.0174(14) 0.0251(15) 0.0222(15) -0.0112(12) 0.0021(11) -0.0094(12)
C1 0.0158(16) 0.0234(17) 0.0222(17) -0.0070(14) 0.0014(13) -0.0106(14)
C2 0.0244(18) 0.0214(17) 0.0242(18) -0.0048(14) 0.0037(14) -0.0153(15)
C3 0.0224(17) 0.0187(16) 0.0185(16) -0.0036(13) 0.0031(13) -0.0099(14)
C4 0.0180(16) 0.0184(16) 0.0207(16) -0.0076(13) 0.0017(13) -0.0114(13)
C5 0.0202(17) 0.0212(18) 0.031(2) -0.0117(15) 0.0029(15) -0.0029(14)
C6 0.0206(17) 0.0251(18) 0.0261(19) -0.0055(15) -0.0050(14) -0.0084(15)
C7 0.032(2) 0.030(2) 0.0247(19) -0.0053(16) 0.0065(16) -0.0165(17)
C8 0.0236(18) 0.0266(19) 0.0269(19) -0.0154(16) 0.0040(15) -0.0067(15)
C9 0.0215(17) 0.0159(15) 0.0197(16) -0.0074(13) 0.0005(13) -0.0105(13)
C10 0.031(2) 0.0243(19) 0.029(2) -0.0008(16) -0.0096(16) -0.0116(17)
C11 0.036(2) 0.047(3) 0.0223(19) -0.0153(18) 0.0000(17) -0.014(2)
C12 0.0188(18) 0.041(2) 0.034(2) -0.0174(18) 0.0033(15) -0.0140(17)
C13 0.0291(19) 0.0283(19) 0.0218(18) -0.0134(15) 0.0033(15) -0.0119(16)

loop_
_atom_type_symbol
_atom_type_description
_atom_type_scat_dispersion_real
_atom_type_scat_dispersion_imag
_atom_type_scat_source
C C 0.0033 0.0016 'International Tables Vol C Tables 4.2.6.8 and 6.1.1.4'
H H 0.0000 0.0000 'International Tables Vol C Tables 4.2.6.8 and 6.1.1.4'
N N 0.0061 0.0033 'International Tables Vol C Tables 4.2.6.8 and 6.1.1.4'
Fe Fe 0.3463 0.8444 'International Tables Vol C Tables 4.2.6.8 and 6.1.1.4'
I I -0.4742 1.8119 'International Tables Vol C Tables 4.2.6.8 and 6.1.1.4'

loop_
_geom_angle_atom_site_label_1
_geom_angle_atom_site_label_2
_geom_angle_atom_site_label_3
_geom_angle
_geom_angle_site_symmetry_1
_geom_angle_site_symmetry_3
_geom_angle_publ_flag
N1 Fe N2 93.98(12) . . ?
N1 Fe I2 125.00(8) . . ?
N2 Fe I2 120.49(8) . . ?
N1 Fe I1 101.75(8) . . ?
N2 Fe I1 106.04(9) . . ?
I2 Fe I1 106.99(2) . . ?
C4 N1 C1 118.9(3) . . ?
C4 N1 Fe 123.0(2) . . ?
C1 N1 Fe 112.7(2) . . ?
C9 N2 C3 118.9(3) . . ?
C9 N2 Fe 124.7(2) . . ?
C3 N2 Fe 111.8(2) . . ?
C4 N3 C6 123.1(3) . . ?
C4 N3 C5 121.1(3) . . ?
C6 N3 C5 115.7(3) . . ?
C4 N4 C8 121.4(3) . . ?
C4 N4 C7 122.0(3) . . ?
C8 N4 C7 115.6(3) . . ?
C9 N5 C10 123.5(3) . . ?
C9 N5 C11 120.9(3) . . ?
C10 N5 C11 115.6(3) . . ?
C9 N6 C13 121.2(3) . . ?
C9 N6 C12 122.7(3) . . ?
C13 N6 C12 115.0(3) . . ?
N1 C1 C2 111.2(3) . . ?
C3 C2 C1 115.5(3) . . ?
N2 C3 C2 110.7(3) . . ?
N1 C4 N3 124.0(3) . . ?
N1 C4 N4 119.6(3) . . ?
N3 C4 N4 116.4(3) . . ?
N2 C9 N5 123.5(3) . . ?
N2 C9 N6 119.7(3) . . ?
N5 C9 N6 116.8(3) . . ?

loop_
_geom_bond_atom_site_label_1
_geom_bond_atom_site_label_2
_geom_bond_distance
_geom_bond_site_symmetry_2
_geom_bond_publ_flag
I1 Fe 2.6878(7) . ?
I2 Fe 2.6296(7) . ?
Fe N1 2.038(3) . ?
Fe N2 2.040(3) . ?
N1 C4 1.317(4) . ?
N1 C1 1.476(4) . ?
N2 C9 1.320(4) . ?
N2 C3 1.477(4) . ?
N3 C4 1.361(4) . ?
N3 C6 1.451(4) . ?
N3 C5 1.456(5) . ?
N4 C4 1.361(4) . ?
N4 C8 1.447(5) . ?
N4 C7 1.458(5) . ?
N5 C9 1.357(4) . ?
N5 C10 1.452(5) . ?
N5 C11 1.463(5) . ?
N6 C9 1.365(5) . ?
N6 C13 1.450(5) . ?
N6 C12 1.457(5) . ?
C1 C2 1.530(5) . ?
C2 C3 1.525(5) . ?
